data_7107641
loop_
_publ_author_name
'Naoya Sakamoto'
'Chusaku Ikeda'
'Masaki Yamamura'
'Tatsuya Nabeshima'

_publ_section_title
;
 alpha-Bridged BODIPY Oligomers with Switchable Near-IR Photoproperties by
 External-Stimuli-Induced Foldamer Formation and Disruption
;
_journal_name_full Chem.Commun.
_journal_page_first 4818
_journal_paper_doi 10.1039/c2cc17513d
_journal_volume 48
_journal_year 2012
_chemical_formula_moiety 'C58 H52 B2 F4 N4 O4, 2(C H2 Cl2)'
_chemical_formula_sum 'C60 H56 B2 Cl4 F4 N4 O4'
_chemical_formula_weight 1136.51
_chemical_name_systematic
;
?
;
_space_group_IT_number 14
_symmetry_cell_setting monoclinic
_symmetry_space_group_name_Hall '-P 2ybc'
_symmetry_space_group_name_H-M 'P 1 21/c 1'
_atom_sites_solution_hydrogens geom
_atom_sites_solution_primary direct
_atom_sites_solution_secondary difmap
_audit_creation_method SHELXL-97
_cell_angle_alpha 90.00
_cell_angle_beta 110.9900(10)
_cell_angle_gamma 90.00
_cell_formula_units_Z 2
_cell_length_a 15.0748(14)
_cell_length_b 9.8130(9)
_cell_length_c 20.2660(18)
_cell_measurement_temperature 100(2)
_cell_measurement_theta_max 27.55
_cell_measurement_theta_min 1.45
_cell_volume 2799.0(4)
_computing_cell_refinement 'APEX2 '
_computing_data_collection 'APEX2 '
_computing_data_reduction 'SAINT (Bruker AXS, 2004)'
_computing_molecular_graphics 'XSHEL (Bruker AXS,2002)'
_computing_publication_material 'XCIF (Bruker AXS, 2001)'
_computing_structure_refinement 'SHELXL-97 (Sheldrick, 1997)'
_computing_structure_solution 'SHELXS-97 (Sheldrick, 1990)'
_diffrn_ambient_temperature 100(2)
_diffrn_measured_fraction_theta_full 0.994
_diffrn_measured_fraction_theta_max 0.994
_diffrn_measurement_device_type 'Bruker APEXII CCD area detector'
_diffrn_measurement_method 'phi and omega scans'
_diffrn_radiation_monochromator 'Bruker Helios multilayer confocal mirror'
_diffrn_radiation_source 'Bruker TXS fine-focus rotating anode'
_diffrn_radiation_type MoK\a
_diffrn_radiation_wavelength 0.71073
_diffrn_reflns_av_R_equivalents 0.0220
_diffrn_reflns_av_sigmaI/netI 0.0138
_diffrn_reflns_limit_h_max 19
_diffrn_reflns_limit_h_min -19
_diffrn_reflns_limit_k_max 12
_diffrn_reflns_limit_k_min -12
_diffrn_reflns_limit_l_max 26
_diffrn_reflns_limit_l_min -26
_diffrn_reflns_number 31126
_diffrn_reflns_theta_full 27.55
_diffrn_reflns_theta_max 27.55
_diffrn_reflns_theta_min 1.45
_exptl_absorpt_coefficient_mu 0.276
_exptl_absorpt_correction_T_max 0.9217
_exptl_absorpt_correction_T_min 0.8976
_exptl_absorpt_correction_type multi-scan
_exptl_absorpt_process_details
;
SADABS Sheldrick 1996
;
_exptl_crystal_colour black
_exptl_crystal_density_diffrn 1.348
_exptl_crystal_density_method 'not measured'
_exptl_crystal_description block
_exptl_crystal_F_000 1180
_exptl_crystal_size_max 0.40
_exptl_crystal_size_mid 0.40
_exptl_crystal_size_min 0.30
_refine_diff_density_max 1.432
_refine_diff_density_min -1.270
_refine_diff_density_rms 0.064
_refine_ls_extinction_method none
_refine_ls_goodness_of_fit_ref 1.050
_refine_ls_hydrogen_treatment constr
_refine_ls_matrix_type full
_refine_ls_number_parameters 357
_refine_ls_number_reflns 6427
_refine_ls_number_restraints 0
_refine_ls_restrained_S_all 1.050
_refine_ls_R_factor_all 0.0606
_refine_ls_R_factor_gt 0.0571
_refine_ls_shift/su_max 0.001
_refine_ls_shift/su_mean 0.000
_refine_ls_structure_factor_coef Fsqd
_refine_ls_weighting_details 'calc w=1/[\s^2^(Fo^2^)+(0.0554P)^2^+3.9087P] where P=(Fo^2^+2Fc^2^)/3'
_refine_ls_weighting_scheme calc
_refine_ls_wR_factor_gt 0.1377
_refine_ls_wR_factor_ref 0.1405
_reflns_number_gt 5920
_reflns_number_total 6427
_reflns_threshold_expression >2sigma(I)
_cod_data_source_file c2cc17513d.txt
_cod_data_source_block dimerbf2_0ma
_cod_original_sg_symbol_H-M P21/c
_cod_database_code 7107641

loop_
_symmetry_equiv_pos_as_xyz
'x, y, z'
'-x, y+1/2, -z+1/2'
'-x, -y, -z'
'x, -y-1/2, z-1/2'

loop_
_atom_site_label
_atom_site_type_symbol
_atom_site_fract_x
_atom_site_fract_y
_atom_site_fract_z
_atom_site_U_iso_or_equiv
_atom_site_adp_type
_atom_site_occupancy
_atom_site_symmetry_multiplicity
_atom_site_calc_flag
_atom_site_refinement_flags
O2 O 0.60549(9) 0.26746(13) 0.50314(7) 0.0237(3) Uani 1 1 d .
C11 C 0.06672(11) 0.27991(17) 0.39393(9) 0.0160(3) Uani 1 1 d .
C8 C -0.02690(11) 0.43752(17) 0.29931(9) 0.0155(3) Uani 1 1 d .
C12 C -0.00451(12) 0.18103(18) 0.38574(9) 0.0176(3) Uani 1 1 d .
H1 H -0.0666 0.1807 0.3508 0.021 Uiso 1 1 calc R
C10 C 0.06601(11) 0.39293(17) 0.35236(8) 0.0152(3) Uani 1 1 d .
C20 C 0.45509(12) 0.39005(18) 0.45848(9) 0.0194(3) Uani 1 1 d .
H2 H 0.4244 0.3150 0.4298 0.023 Uiso 1 1 calc R
C2 C -0.09321(12) 0.50061(17) 0.32360(9) 0.0174(3) Uani 1 1 d .
C7 C -0.04882(12) 0.41233(17) 0.22698(9) 0.0177(3) Uani 1 1 d .
C13 C 0.03286(12) 0.08557(18) 0.43784(9) 0.0184(3) Uani 1 1 d .
H3 H 0.0021 0.0050 0.4444 0.022 Uiso 1 1 calc R
C16 C 0.16544(12) 0.58133(18) 0.32728(9) 0.0188(3) Uani 1 1 d .
H4 H 0.1194 0.6286 0.2895 0.023 Uiso 1 1 calc R
C15 C 0.14966(11) 0.46423(17) 0.36195(9) 0.0163(3) Uani 1 1 d .
C14 C 0.12556(12) 0.12863(17) 0.48005(9) 0.0163(3) Uani 1 1 d .
C26 C 0.22351(13) 0.1478(2) 0.60859(10) 0.0234(4) Uani 1 1 d .
H5 H 0.2144 0.2437 0.6051 0.028 Uiso 1 1 calc R
C22 C 0.55097(12) 0.38017(18) 0.50034(9) 0.0193(3) Uani 1 1 d .
C25 C 0.18597(12) 0.06795(18) 0.54791(9) 0.0175(3) Uani 1 1 d .
C17 C 0.26043(12) 0.61425(18) 0.35862(9) 0.0207(3) Uani 1 1 d .
H6 H 0.2918 0.6889 0.3466 0.025 Uiso 1 1 calc R
C30 C 0.20001(12) -0.07402(18) 0.55425(9) 0.0191(3) Uani 1 1 d .
C6 C -0.13802(12) 0.45026(19) 0.17965(9) 0.0206(3) Uani 1 1 d .
H7 H -0.1532 0.4340 0.1306 0.025 Uiso 1 1 calc R
C3 C -0.18187(12) 0.53581(19) 0.27424(10) 0.0209(4) Uani 1 1 d .
H8 H -0.2274 0.5776 0.2902 0.025 Uiso 1 1 calc R
C19 C 0.40320(12) 0.50821(18) 0.45792(9) 0.0182(3) Uani 1 1 d .
C18 C 0.30227(12) 0.51688(17) 0.41174(9) 0.0177(3) Uani 1 1 d .
C1 C -0.06999(13) 0.5380(2) 0.40027(9) 0.0225(4) Uani 1 1 d .
H12 H -0.0421 0.6294 0.4090 0.034 Uiso 1 1 calc R
H13 H -0.0246 0.4720 0.4304 0.034 Uiso 1 1 calc R
H14 H -0.1283 0.5367 0.4112 0.034 Uiso 1 1 calc R
C9 C 0.02106(13) 0.3416(2) 0.20060(10) 0.0230(4) Uani 1 1 d .
H15 H -0.0111 0.3146 0.1512 0.035 Uiso 1 1 calc R
H16 H 0.0462 0.2604 0.2294 0.035 Uiso 1 1 calc R
H17 H 0.0734 0.4039 0.2041 0.035 Uiso 1 1 calc R
C28 C 0.28740(14) -0.0493(2) 0.67910(10) 0.0283(4) Uani 1 1 d .
H9 H 0.3220 -0.0891 0.7237 0.034 Uiso 1 1 calc R
C29 C 0.25101(13) -0.1318(2) 0.61991(10) 0.0241(4) Uani 1 1 d .
H10 H 0.2608 -0.2275 0.6240 0.029 Uiso 1 1 calc R
C24 C 0.56023(14) 0.1530(2) 0.46112(12) 0.0291(4) Uani 1 1 d .
H18 H 0.5064 0.1241 0.4740 0.044 Uiso 1 1 calc R
H19 H 0.6058 0.0779 0.4694 0.044 Uiso 1 1 calc R
H20 H 0.5374 0.1784 0.4110 0.044 Uiso 1 1 calc R
C4 C -0.20539(12) 0.51140(19) 0.20237(10) 0.0222(4) Uani 1 1 d .
C27 C 0.27389(15) 0.0903(2) 0.67392(10) 0.0295(4) Uani 1 1 d .
H11 H 0.2988 0.1463 0.7147 0.035 Uiso 1 1 calc R
C5 C -0.30150(14) 0.5512(3) 0.14999(11) 0.0341(5) Uani 1 1 d .
H21 H -0.2945 0.6294 0.1222 0.051 Uiso 1 1 calc R
H22 H -0.3436 0.5759 0.1754 0.051 Uiso 1 1 calc R
H23 H -0.3288 0.4743 0.1184 0.051 Uiso 1 1 calc R
N2 N 0.23573(10) 0.42480(15) 0.41351(7) 0.0162(3) Uani 1 1 d .
N1 N 0.14639(10) 0.24497(14) 0.45251(7) 0.0156(3) Uani 1 1 d .
B1 B 0.24090(13) 0.32797(19) 0.47617(10) 0.0160(3) Uani 1 1 d .
F1 F 0.31658(7) 0.23863(10) 0.49299(5) 0.0187(2) Uani 1 1 d .
F2 F 0.24905(7) 0.41026(11) 0.53429(5) 0.0207(2) Uani 1 1 d .
O1 O 0.16215(10) -0.14676(13) 0.49347(7) 0.0241(3) Uani 1 1 d .
C31 C 0.17157(15) -0.29177(19) 0.49916(11) 0.0271(4) Uani 1 1 d .
H24 H 0.2391 -0.3162 0.5174 0.041 Uiso 1 1 calc R
H25 H 0.1407 -0.3330 0.4525 0.041 Uiso 1 1 calc R
H26 H 0.1414 -0.3255 0.5315 0.041 Uiso 1 1 calc R
Cl1 Cl 0.46739(5) 0.79674(9) 0.33128(6) 0.0725(3) Uani 1 1 d .
Cl2 Cl 0.54927(7) 0.5596(2) 0.28913(7) 0.1472(8) Uani 1 1 d .
C32 C 0.54810(17) 0.6622(3) 0.35745(12) 0.0414(6) Uani 1 1 d .
H27 H 0.6126 0.6999 0.3813 0.050 Uiso 1 1 calc R
H28 H 0.5325 0.6058 0.3923 0.050 Uiso 1 1 calc R

loop_
_atom_site_aniso_label
_atom_site_aniso_U_11
_atom_site_aniso_U_22
_atom_site_aniso_U_33
_atom_site_aniso_U_23
_atom_site_aniso_U_13
_atom_site_aniso_U_12
O2 0.0150(6) 0.0182(6) 0.0348(7) -0.0043(5) 0.0050(5) 0.0002(5)
C11 0.0120(7) 0.0180(8) 0.0167(7) 0.0001(6) 0.0035(6) 0.0009(6)
C8 0.0123(7) 0.0142(7) 0.0182(8) 0.0018(6) 0.0033(6) -0.0008(6)
C12 0.0142(7) 0.0195(8) 0.0186(8) 0.0002(6) 0.0052(6) -0.0009(6)
C10 0.0134(7) 0.0157(7) 0.0156(7) -0.0011(6) 0.0039(6) 0.0010(6)
C20 0.0152(8) 0.0189(8) 0.0232(8) -0.0020(6) 0.0059(6) -0.0039(6)
C2 0.0156(8) 0.0170(8) 0.0198(8) 0.0026(6) 0.0064(6) -0.0005(6)
C7 0.0167(8) 0.0159(8) 0.0191(8) 0.0003(6) 0.0047(6) -0.0015(6)
C13 0.0161(8) 0.0190(8) 0.0199(8) 0.0003(6) 0.0062(6) -0.0022(6)
C16 0.0176(8) 0.0173(8) 0.0200(8) 0.0019(6) 0.0051(6) 0.0001(6)
C15 0.0136(7) 0.0166(8) 0.0172(7) 0.0008(6) 0.0037(6) 0.0016(6)
C14 0.0154(7) 0.0158(8) 0.0176(7) -0.0001(6) 0.0057(6) 0.0007(6)
C26 0.0255(9) 0.0211(8) 0.0211(8) 0.0000(7) 0.0054(7) 0.0002(7)
C22 0.0147(8) 0.0183(8) 0.0248(8) 0.0000(7) 0.0070(7) -0.0011(6)
C25 0.0144(7) 0.0198(8) 0.0178(8) 0.0033(6) 0.0050(6) 0.0004(6)
C17 0.0186(8) 0.0190(8) 0.0240(8) 0.0018(7) 0.0068(7) -0.0022(6)
C30 0.0166(8) 0.0199(8) 0.0217(8) 0.0024(7) 0.0079(6) -0.0001(6)
C6 0.0184(8) 0.0227(8) 0.0173(8) 0.0020(6) 0.0024(6) -0.0021(7)
C3 0.0144(8) 0.0219(8) 0.0269(9) 0.0048(7) 0.0080(7) 0.0032(6)
C19 0.0133(7) 0.0196(8) 0.0215(8) 0.0013(6) 0.0058(6) -0.0023(6)
C18 0.0143(7) 0.0173(8) 0.0212(8) -0.0015(6) 0.0061(6) -0.0022(6)
C1 0.0213(8) 0.0262(9) 0.0219(9) 0.0001(7) 0.0100(7) 0.0028(7)
C9 0.0223(8) 0.0246(9) 0.0215(8) -0.0033(7) 0.0070(7) 0.0021(7)
C28 0.0242(9) 0.0350(11) 0.0215(9) 0.0087(8) 0.0033(7) 0.0026(8)
C29 0.0217(9) 0.0225(9) 0.0273(9) 0.0079(7) 0.0078(7) 0.0039(7)
C24 0.0211(9) 0.0206(9) 0.0419(11) -0.0072(8) 0.0068(8) -0.0009(7)
C4 0.0143(8) 0.0235(9) 0.0254(9) 0.0074(7) 0.0030(7) 0.0006(6)
C27 0.0315(10) 0.0324(10) 0.0189(9) -0.0007(8) 0.0021(7) -0.0009(8)
C5 0.0177(9) 0.0485(13) 0.0304(10) 0.0139(9) 0.0018(8) 0.0059(9)
N2 0.0113(6) 0.0165(7) 0.0190(7) 0.0002(5) 0.0034(5) -0.0002(5)
N1 0.0126(6) 0.0155(6) 0.0173(7) 0.0016(5) 0.0034(5) 0.0008(5)
B1 0.0128(8) 0.0157(8) 0.0177(8) 0.0002(7) 0.0032(6) -0.0003(7)
F1 0.0131(5) 0.0190(5) 0.0220(5) 0.0027(4) 0.0039(4) 0.0025(4)
F2 0.0217(5) 0.0195(5) 0.0202(5) -0.0036(4) 0.0067(4) -0.0023(4)
O1 0.0321(7) 0.0154(6) 0.0233(6) 0.0010(5) 0.0080(5) 0.0003(5)
C31 0.0326(10) 0.0158(8) 0.0344(10) 0.0005(7) 0.0137(8) -0.0006(7)
Cl1 0.0363(3) 0.0560(4) 0.1167(7) 0.0355(5) 0.0170(4) 0.0013(3)
Cl2 0.0582(6) 0.267(2) 0.0991(8) -0.1272(11) 0.0064(5) 0.0167(8)
C32 0.0331(11) 0.0607(16) 0.0298(11) -0.0031(10) 0.0105(9) 0.0053(11)

loop_
_atom_type_symbol
_atom_type_description
_atom_type_scat_dispersion_real
_atom_type_scat_dispersion_imag
_atom_type_scat_source
C C 0.0033 0.0016 'International Tables Vol C Tables 4.2.6.8 and 6.1.1.4'
H H 0.0000 0.0000 'International Tables Vol C Tables 4.2.6.8 and 6.1.1.4'
B B 0.0013 0.0007 'International Tables Vol C Tables 4.2.6.8 and 6.1.1.4'
N N 0.0061 0.0033 'International Tables Vol C Tables 4.2.6.8 and 6.1.1.4'
O O 0.0106 0.0060 'International Tables Vol C Tables 4.2.6.8 and 6.1.1.4'
F F 0.0171 0.0103 'International Tables Vol C Tables 4.2.6.8 and 6.1.1.4'
Cl Cl 0.1484 0.1585 'International Tables Vol C Tables 4.2.6.8 and 6.1.1.4'

loop_
_geom_angle_atom_site_label_1
_geom_angle_atom_site_label_2
_geom_angle_atom_site_label_3
_geom_angle
_geom_angle_site_symmetry_1
_geom_angle_site_symmetry_3
C22 O2 C24 117.40(14) . .
C10 C11 N1 121.93(15) . .
C10 C11 C12 129.52(15) . .
N1 C11 C12 108.51(14) . .
C7 C8 C2 120.80(15) . .
C7 C8 C10 120.62(15) . .
C2 C8 C10 118.54(15) . .
C13 C12 C11 107.06(15) . .
C13 C12 H1 126.5 . .
C11 C12 H1 126.5 . .
C11 C10 C15 120.39(15) . .
C11 C10 C8 118.14(14) . .
C15 C10 C8 121.44(15) . .
C22 C20 C19 121.25(16) . .
C22 C20 H2 119.4 . .
C19 C20 H2 119.4 . .
C3 C2 C8 118.45(16) . .
C3 C2 C1 119.12(16) . .
C8 C2 C1 122.35(15) . .
C6 C7 C8 118.67(16) . .
C6 C7 C9 120.16(16) . .
C8 C7 C9 121.15(15) . .
C12 C13 C14 107.78(15) . .
C12 C13 H3 126.1 . .
C14 C13 H3 126.1 . .
C17 C16 C15 107.07(15) . .
C17 C16 H4 126.5 . .
C15 C16 H4 126.5 . .
C10 C15 N2 121.10(15) . .
C10 C15 C16 130.18(15) . .
N2 C15 C16 108.71(14) . .
N1 C14 C13 109.05(14) . .
N1 C14 C25 124.51(15) . .
C13 C14 C25 126.05(15) . .
C27 C26 C25 121.48(18) . .
C27 C26 H5 119.3 . .
C25 C26 H5 119.3 . .
O2 C22 C20 123.98(16) . .
O2 C22 C19 116.56(15) . 3_666
C20 C22 C19 119.45(16) . 3_666
C26 C25 C30 118.36(16) . .
C26 C25 C14 120.96(16) . .
C30 C25 C14 120.44(16) . .
C16 C17 C18 107.43(15) . .
C16 C17 H6 126.3 . .
C18 C17 H6 126.3 . .
O1 C30 C29 124.01(16) . .
O1 C30 C25 115.85(15) . .
C29 C30 C25 120.14(17) . .
C4 C6 C7 121.71(16) . .
C4 C6 H7 119.1 . .
C7 C6 H7 119.1 . .
C4 C3 C2 121.82(16) . .
C4 C3 H8 119.1 . .
C2 C3 H8 119.1 . .
C20 C19 C22 119.29(15) . 3_666
C20 C19 C18 120.02(16) . .
C22 C19 C18 120.65(16) 3_666 .
N2 C18 C17 109.78(15) . .
N2 C18 C19 123.19(15) . .
C17 C18 C19 126.99(15) . .
C2 C1 H12 109.5 . .
C2 C1 H13 109.5 . .
H12 C1 H13 109.5 . .
C2 C1 H14 109.5 . .
H12 C1 H14 109.5 . .
H13 C1 H14 109.5 . .
C7 C9 H15 109.5 . .
C7 C9 H16 109.5 . .
H15 C9 H16 109.5 . .
C7 C9 H17 109.5 . .
H15 C9 H17 109.5 . .
H16 C9 H17 109.5 . .
C27 C28 C29 120.69(18) . .
C27 C28 H9 119.7 . .
C29 C28 H9 119.7 . .
C28 C29 C30 119.96(18) . .
C28 C29 H10 120.0 . .
C30 C29 H10 120.0 . .
O2 C24 H18 109.5 . .
O2 C24 H19 109.5 . .
H18 C24 H19 109.5 . .
O2 C24 H20 109.5 . .
H18 C24 H20 109.5 . .
H19 C24 H20 109.5 . .
C3 C4 C6 118.56(16) . .
C3 C4 C5 120.82(17) . .
C6 C4 C5 120.62(18) . .
C28 C27 C26 119.37(19) . .
C28 C27 H11 120.3 . .
C26 C27 H11 120.3 . .
C4 C5 H21 109.5 . .
C4 C5 H22 109.5 . .
H21 C5 H22 109.5 . .
C4 C5 H23 109.5 . .
H21 C5 H23 109.5 . .
H22 C5 H23 109.5 . .
C18 N2 C15 106.99(14) . .
C18 N2 B1 127.00(14) . .
C15 N2 B1 122.52(14) . .
C14 N1 C11 107.53(14) . .
C14 N1 B1 129.33(14) . .
C11 N1 B1 123.09(14) . .
F1 B1 F2 110.09(14) . .
F1 B1 N1 109.09(14) . .
F2 B1 N1 110.84(14) . .
F1 B1 N2 112.47(14) . .
F2 B1 N2 107.27(14) . .
N1 B1 N2 107.04(13) . .
C30 O1 C31 116.85(15) . .
O1 C31 H24 109.5 . .
O1 C31 H25 109.5 . .
H24 C31 H25 109.5 . .
O1 C31 H26 109.5 . .
H24 C31 H26 109.5 . .
H25 C31 H26 109.5 . .
Cl2 C32 Cl1 113.97(15) . .
Cl2 C32 H27 108.8 . .
Cl1 C32 H27 108.8 . .
Cl2 C32 H28 108.8 . .
Cl1 C32 H28 108.8 . .
H27 C32 H28 107.7 . .

loop_
_geom_bond_atom_site_label_1
_geom_bond_atom_site_label_2
_geom_bond_distance
_geom_bond_site_symmetry_2
O2 C22 1.367(2) .
O2 C24 1.427(2) .
C11 C10 1.390(2) .
C11 N1 1.396(2) .
C11 C12 1.412(2) .
C8 C7 1.404(2) .
C8 C2 1.406(2) .
C8 C10 1.493(2) .
C12 C13 1.372(2) .
C12 H1 0.9500 .
C10 C15 1.394(2) .
C20 C22 1.393(2) .
C20 C19 1.397(2) .
C20 H2 0.9500 .
C2 C3 1.396(2) .
C2 C1 1.511(2) .
C7 C6 1.394(2) .
C7 C9 1.510(2) .
C13 C14 1.417(2) .
C13 H3 0.9500 .
C16 C17 1.381(2) .
C16 C15 1.411(2) .
C16 H4 0.9500 .
C15 N2 1.398(2) .
C14 N1 1.356(2) .
C14 C25 1.476(2) .
C26 C27 1.389(3) .
C26 C25 1.396(2) .
C26 H5 0.9500 .
C22 C19 1.405(2) 3_666
C25 C30 1.408(2) .
C17 C18 1.408(2) .
C17 H6 0.9500 .
C30 O1 1.360(2) .
C30 C29 1.396(2) .
C6 C4 1.392(3) .
C6 H7 0.9500 .
C3 C4 1.391(3) .
C3 H8 0.9500 .
C19 C22 1.405(2) 3_666
C19 C18 1.476(2) .
C18 N2 1.360(2) .
C1 H12 0.9800 .
C1 H13 0.9800 .
C1 H14 0.9800 .
C9 H15 0.9800 .
C9 H16 0.9800 .
C9 H17 0.9800 .
C28 C27 1.383(3) .
C28 C29 1.387(3) .
C28 H9 0.9500 .
C29 H10 0.9500 .
C24 H18 0.9800 .
C24 H19 0.9800 .
C24 H20 0.9800 .
C4 C5 1.509(2) .
C27 H11 0.9500 .
C5 H21 0.9800 .
C5 H22 0.9800 .
C5 H23 0.9800 .
N2 B1 1.565(2) .
N1 B1 1.560(2) .
B1 F1 1.381(2) .
B1 F2 1.397(2) .
O1 C31 1.431(2) .
C31 H24 0.9800 .
C31 H25 0.9800 .
C31 H26 0.9800 .
Cl1 C32 1.744(3) .
Cl2 C32 1.717(3) .
C32 H27 0.9900 .
C32 H28 0.9900 .

loop_
_geom_torsion_atom_site_label_1
_geom_torsion_atom_site_label_2
_geom_torsion_atom_site_label_3
_geom_torsion_atom_site_label_4
_geom_torsion
_geom_torsion_site_symmetry_1
_geom_torsion_site_symmetry_4
C10 C11 C12 C13 176.19(17) . .
N1 C11 C12 C13 -1.52(19) . .
N1 C11 C10 C15 9.2(2) . .
C12 C11 C10 C15 -168.23(17) . .
N1 C11 C10 C8 -168.87(15) . .
C12 C11 C10 C8 13.7(3) . .
C7 C8 C10 C11 -105.25(19) . .
C2 C8 C10 C11 72.4(2) . .
C7 C8 C10 C15 76.7(2) . .
C2 C8 C10 C15 -105.65(19) . .
C7 C8 C2 C3 0.9(2) . .
C10 C8 C2 C3 -176.73(15) . .
C7 C8 C2 C1 -175.80(16) . .
C10 C8 C2 C1 6.5(2) . .
C2 C8 C7 C6 -0.4(3) . .
C10 C8 C7 C6 177.16(15) . .
C2 C8 C7 C9 -178.52(16) . .
C10 C8 C7 C9 -0.9(2) . .
C11 C12 C13 C14 2.55(19) . .
C11 C10 C15 N2 -0.4(2) . .
C8 C10 C15 N2 177.62(15) . .
C11 C10 C15 C16 -178.85(17) . .
C8 C10 C15 C16 -0.8(3) . .
C17 C16 C15 C10 177.51(18) . .
C17 C16 C15 N2 -1.1(2) . .
C12 C13 C14 N1 -2.7(2) . .
C12 C13 C14 C25 170.26(16) . .
C24 O2 C22 C20 -0.9(3) . .
C24 O2 C22 C19 179.99(16) . 3_666
C19 C20 C22 O2 -179.98(16) . .
C19 C20 C22 C19 -0.9(3) . 3_666
C27 C26 C25 C30 0.2(3) . .
C27 C26 C25 C14 174.63(18) . .
N1 C14 C25 C26 46.9(2) . .
C13 C14 C25 C26 -125.0(2) . .
N1 C14 C25 C30 -138.73(17) . .
C13 C14 C25 C30 49.3(2) . .
C15 C16 C17 C18 0.4(2) . .
C26 C25 C30 O1 -179.83(15) . .
C14 C25 C30 O1 5.7(2) . .
C26 C25 C30 C29 -0.5(3) . .
C14 C25 C30 C29 -174.93(16) . .
C8 C7 C6 C4 -0.3(3) . .
C9 C7 C6 C4 177.77(17) . .
C8 C2 C3 C4 -0.7(3) . .
C1 C2 C3 C4 176.17(17) . .
C22 C20 C19 C22 0.9(3) . 3_666
C22 C20 C19 C18 178.55(16) . .
C16 C17 C18 N2 0.4(2) . .
C16 C17 C18 C19 178.09(17) . .
C20 C19 C18 N2 55.6(2) . .
C22 C19 C18 N2 -126.81(19) 3_666 .
C20 C19 C18 C17 -121.8(2) . .
C22 C19 C18 C17 55.8(3) 3_666 .
C27 C28 C29 C30 -0.1(3) . .
O1 C30 C29 C28 179.73(17) . .
C25 C30 C29 C28 0.4(3) . .
C2 C3 C4 C6 -0.1(3) . .
C2 C3 C4 C5 -179.59(18) . .
C7 C6 C4 C3 0.6(3) . .
C7 C6 C4 C5 -179.90(18) . .
C29 C28 C27 C26 -0.2(3) . .
C25 C26 C27 C28 0.1(3) . .
C17 C18 N2 C15 -1.05(19) . .
C19 C18 N2 C15 -178.86(16) . .
C17 C18 N2 B1 -160.13(16) . .
C19 C18 N2 B1 22.1(3) . .
C10 C15 N2 C18 -177.43(15) . .
C16 C15 N2 C18 1.32(19) . .
C10 C15 N2 B1 -17.2(2) . .
C16 C15 N2 B1 161.56(15) . .
C13 C14 N1 C11 1.76(19) . .
C25 C14 N1 C11 -171.37(15) . .
C13 C14 N1 B1 -175.79(16) . .
C25 C14 N1 B1 11.1(3) . .
C10 C11 N1 C14 -178.09(15) . .
C12 C11 N1 C14 -0.17(18) . .
C10 C11 N1 B1 -0.3(2) . .
C12 C11 N1 B1 177.57(15) . .
C14 N1 B1 F1 41.1(2) . .
C11 N1 B1 F1 -136.08(15) . .
C14 N1 B1 F2 -80.2(2) . .
C11 N1 B1 F2 102.54(17) . .
C14 N1 B1 N2 163.07(15) . .
C11 N1 B1 N2 -14.1(2) . .
C18 N2 B1 F1 -61.4(2) . .
C15 N2 B1 F1 142.51(15) . .
C18 N2 B1 F2 59.8(2) . .
C15 N2 B1 F2 -96.30(17) . .
C18 N2 B1 N1 178.82(15) . .
C15 N2 B1 N1 22.7(2) . .
C29 C30 O1 C31 3.6(3) . .
C25 C30 O1 C31 -177.10(16) . .
